data_4319337
loop_
_publ_author_name
'Jiann-Jang Cherng'
'Yun-Wen Lai'
'Yi-Hung Liu'
'Shie-Ming Peng'
'Chuen-Her Ueng'
'Minghuey Shieh'

_publ_section_title
;
 Syntheses of Chromium Pentacarbonyl Derivatives of Arsenic(V) and
 Antimony(V). Contrasting Chemical Reactivity with Organic Halogen
 Derivatives
;
_journal_name_full 'Inorganic Chemistry'
_journal_page_first 1206
_journal_page_last 1212
_journal_paper_doi 10.1021/ic0004277
_journal_volume 40
_journal_year 2001
_chemical_formula_moiety 'C26.50 H37 N O10 Cr2 Sb I Br Cl '
_chemical_formula_sum 'C26.5 H37 Br Cl Cr2 I N O10 Sb'
_chemical_formula_weight 997.58
_chemical_name_systematic ?
_space_group_IT_number 14
_symmetry_cell_setting monoclinic
_symmetry_space_group_name_Hall '-P 2yn'
_symmetry_space_group_name_H-M 'P 1 21/n 1'
_cell_angle_alpha 90.0
_cell_angle_beta 110.42(3)
_cell_angle_gamma 90.0
_cell_formula_units_Z 4
_cell_length_a 17.073(3)
_cell_length_b 14.288(3)
_cell_length_c 17.074(3)
_cell_measurement_reflns_used 25
_cell_measurement_temperature 293
_cell_measurement_theta_max 10.77
_cell_measurement_theta_min 9.20
_cell_volume 3903.3(15)
_computing_data_reduction 'NRCVAX DATRD2'
_computing_molecular_graphics NRCVAX
_computing_publication_material 'NRCVAX TABLES'
_computing_structure_refinement 'NRCVAX LSTSQ'
_computing_structure_solution 'NRCVAX SOLVER'
_diffrn_ambient_temperature 293
_diffrn_measurement_device 'Nonius CAD-4    '
_diffrn_measurement_method 'Theta/2theta scan b/P/b '
_diffrn_radiation_monochromator graphite
_diffrn_radiation_source 'xray tube'
_diffrn_radiation_type 'Molybdenum K\a'
_diffrn_radiation_wavelength 0.70930
_diffrn_reflns_av_R_equivalents 0.173
_diffrn_reflns_limit_h_max 18
_diffrn_reflns_limit_h_min -20
_diffrn_reflns_limit_k_max 16
_diffrn_reflns_limit_k_min 0
_diffrn_reflns_limit_l_max 20
_diffrn_reflns_limit_l_min 0
_diffrn_reflns_number 6851
_diffrn_reflns_theta_max 24.93
_diffrn_reflns_theta_min 0.00
_diffrn_standards_decay_% 0.0
_diffrn_standards_interval_time 60
_diffrn_standards_number 3
_exptl_absorpt_coefficient_mu 3.14
_exptl_absorpt_correction_T_max 0.5030
_exptl_absorpt_correction_T_min 0.3748
_exptl_absorpt_correction_type empirical
_exptl_crystal_density_diffrn 1.698
_exptl_crystal_F_000 1944.32
_exptl_crystal_size_max 0.40
_exptl_crystal_size_mid 0.30
_exptl_crystal_size_min 0.20
_refine_diff_density_max 0.68
_refine_diff_density_min -0.60
_refine_ls_extinction_coef 432(109)
_refine_ls_extinction_method Larson
_refine_ls_goodness_of_fit_obs 1.55
_refine_ls_matrix_type atomblock
_refine_ls_number_parameters 398
_refine_ls_number_reflns 4104
_refine_ls_R_factor_all 0.083
_refine_ls_R_factor_obs 0.036
_refine_ls_shift/esd_max 0.010
_refine_ls_structure_factor_coef F
_refine_ls_weighting_details 'w = 1/(\s^2^(F)+0.0001F^2^)'
_refine_ls_weighting_scheme calc
_refine_ls_wR_factor_all 0.042
_refine_ls_wR_factor_obs 0.038
_reflns_number_observed 4104
_reflns_number_total 6850
_reflns_observed_criterion 'Inet > 2.0\s(Inet)'
_cod_data_source_file ic0004277_6.cif
_cod_data_source_block ?
_cod_depositor_comments
;
The following automatic conversions were performed:

'_symmetry_cell_setting' value 'Monoclinic' changed to 'monoclinic'
according to the built-in table from CIF Core dictionary named
'cif_core.dic' version 2.4.1 from 2010-06-29.

Automatic conversion script
Id: cif_fix_values 1646 2011-03-28 12:23:43Z adriana 

The following automatic conversions were performed:

'_refine_ls_weighting_scheme' value '1/(\s^2^(F)+0.0001F^2^)' was
changed to 'calc'. New tag '_refine_ls_weighting_details' was
created. The value of the new tag was set to 'w =
1/(\s^2^(F)+0.0001F^2^)'.

Automatic conversion script
Id: cif_fix_values 3143 2015-03-26 13:38:13Z robertas 
;
_cod_original_cell_volume 3903.3(13)
_cod_original_sg_symbol_H-M 'P 21/n'
_cod_original_formula_sum 'C26.50 H37 N O10 Cr2 Sb I Br Cl '
_cod_database_code 4319337

loop_
_symmetry_equiv_pos_as_xyz
x,y,z
-x,-y,-z
1/2-x,1/2+y,1/2-z
1/2+x,1/2-y,1/2+z

loop_
_atom_site_aniso_label
_atom_site_aniso_U_11
_atom_site_aniso_U_22
_atom_site_aniso_U_33
_atom_site_aniso_U_12
_atom_site_aniso_U_13
_atom_site_aniso_U_23
_atom_site_aniso_type_symbol
Sb 0.0539(3) 0.0484(3) 0.04601(25) 0.00370(25) 0.01772(21) 0.00277(24) Sb
I 0.0809(4) 0.0715(4) 0.0895(4) -0.0126(3) 0.0226(3) 0.0250(3) I
Br 0.1028(7) 0.0939(7) 0.0738(6) 0.0260(6) 0.0437(5) -0.0097(5) Br
Cr1 0.0561(7) 0.0474(7) 0.0480(6) 0.0023(6) 0.0157(5) -0.0017(6) Cr
Cr2 0.0515(7) 0.0459(7) 0.0538(7) 0.0027(5) 0.0194(6) 0.0062(6) Cr
C1 0.060(5) 0.063(5) 0.054(4) 0.010(4) 0.007(4) -0.005(4) C
C2 0.079(5) 0.055(5) 0.060(5) 0.012(4) 0.029(4) 0.008(4) C
C3 0.074(5) 0.077(6) 0.056(5) 0.002(4) 0.026(4) -0.003(4) C
C4 0.059(5) 0.060(5) 0.061(5) 0.005(4) 0.019(4) 0.000(4) C
C5 0.067(5) 0.068(5) 0.070(5) -0.007(4) 0.029(4) -0.007(4) C
C6 0.070(5) 0.076(5) 0.055(5) 0.004(4) 0.022(4) -0.004(4) C
C7 0.072(5) 0.051(5) 0.076(5) -0.001(4) 0.034(4) -0.004(4) C
C8 0.058(5) 0.069(5) 0.071(5) 0.004(4) 0.022(4) 0.018(4) C
C9 0.067(5) 0.043(4) 0.076(5) -0.008(4) 0.031(4) -0.001(4) C
C10 0.075(5) 0.066(5) 0.046(4) 0.007(4) 0.011(4) 0.007(4) C
O1 0.104(4) 0.107(5) 0.055(3) 0.010(4) 0.025(3) 0.011(3) O
O2 0.140(5) 0.050(3) 0.093(4) 0.018(3) 0.041(4) -0.002(3) O
O3 0.058(3) 0.143(5) 0.075(4) 0.014(3) 0.012(3) -0.003(4) O
O4 0.104(4) 0.099(4) 0.071(4) -0.003(4) 0.042(3) 0.017(3) O
O5 0.155(6) 0.056(4) 0.120(5) -0.015(4) 0.063(5) -0.022(4) O
O6 0.098(4) 0.147(6) 0.080(4) 0.016(4) 0.054(4) 0.001(4) O
O7 0.119(5) 0.063(4) 0.164(6) -0.025(4) 0.071(5) -0.025(4) O
O8 0.081(4) 0.096(4) 0.083(4) 0.013(3) 0.006(3) 0.036(3) O
O9 0.091(4) 0.087(4) 0.131(5) -0.006(3) 0.074(4) 0.005(4) O
O10 0.138(5) 0.059(3) 0.085(4) -0.014(4) 0.025(4) -0.007(3) O
N 0.068(4) 0.038(3) 0.055(3) -0.003(3) 0.024(3) 0.004(3) N
C11 0.070(5) 0.046(4) 0.069(5) -0.018(4) 0.040(4) -0.004(4) C
C12 0.075(5) 0.058(5) 0.078(6) 0.001(4) 0.038(5) 0.004(4) C
C13 0.076(6) 0.084(6) 0.110(7) -0.016(5) 0.047(5) -0.030(5) C
C14 0.076(7) 0.169(11) 0.153(10) -0.019(7) 0.050(7) -0.039(9) C
C15 0.094(6) 0.033(4) 0.071(5) -0.003(4) 0.038(4) 0.001(4) C
C16 0.129(7) 0.047(5) 0.072(5) -0.002(5) 0.055(5) 0.004(4) C
C17 0.128(8) 0.060(5) 0.091(6) -0.001(5) 0.050(6) -0.016(5) C
C18 0.190(11) 0.104(8) 0.092(7) 0.022(7) 0.084(8) -0.011(6) C
C19 0.070(5) 0.052(4) 0.047(4) -0.009(4) 0.030(4) 0.004(4) C
C20 0.074(5) 0.052(4) 0.066(5) -0.003(4) 0.030(4) 0.001(4) C
C21 0.106(7) 0.079(6) 0.060(5) -0.007(5) 0.035(5) -0.007(4) C
C22 0.157(9) 0.099(7) 0.092(7) -0.015(7) 0.065(7) -0.028(6) C
C23 0.081(5) 0.054(5) 0.053(4) 0.007(4) 0.026(4) 0.007(4) C
C24 0.084(6) 0.062(5) 0.076(6) -0.008(4) 0.025(5) -0.003(4) C
C25 0.101(7) 0.109(8) 0.073(6) 0.011(6) 0.008(5) -0.007(6) C
C26 0.089(7) 0.160(10) 0.114(8) 0.020(7) 0.012(6) -0.024(8) C
C27 0.23(4) 0.26(6) 0.70(9) -0.14(3) 0.29(5) -0.24(6) C
Cl1 0.226(5) 0.252(5) 0.205(4) 0.022(4) 0.070(4) -0.023(4) Cl

loop_
_atom_site_label
_atom_site_fract_x
_atom_site_fract_y
_atom_site_fract_z
_atom_site_U_iso_or_equiv
_atom_site_thermal_displace_type
_atom_site_calc_flag
_atom_site_refinement_flags
_atom_site_type_symbol
Sb 0.88513(3) 0.20457(3) 0.05876(3) 0.0494(3) Uani ? . Sb
I 0.94545(4) 0.37799(4) 0.02894(4) 0.0825(4) Uani ? . I
Br 0.92307(6) 0.11963(7) -0.06450(5) 0.0867(6) Uani ? . Br
Cr1 0.72169(7) 0.21711(7) -0.00032(6) 0.0511(7) Uani ? . Cr
Cr2 0.99179(7) 0.13912(7) 0.19930(7) 0.0501(7) Uani ? . Cr
C1 0.7312(4) 0.2548(5) -0.1035(4) 0.062(5) Uani ? . C
C2 0.7304(5) 0.3426(5) 0.0336(4) 0.064(5) Uani ? . C
C3 0.6074(5) 0.2269(5) -0.0435(4) 0.068(5) Uani ? . C
C4 0.7135(4) 0.1819(5) 0.1020(4) 0.060(5) Uani ? . C
C5 0.7190(4) 0.0898(5) -0.0324(5) 0.067(5) Uani ? . C
C6 0.9150(5) 0.1384(5) 0.2547(4) 0.067(5) Uani ? . C
C7 0.9518(4) 0.0209(5) 0.1573(5) 0.064(5) Uani ? . C
C8 1.0662(4) 0.0865(5) 0.2945(5) 0.066(5) Uani ? . C
C9 1.0753(4) 0.1381(4) 0.1494(5) 0.060(5) Uani ? . C
C10 1.0228(5) 0.2636(5) 0.2371(4) 0.065(5) Uani ? . C
O1 0.7355(3) 0.2784(4) -0.1658(3) 0.090(4) Uani ? . O
O2 0.7328(4) 0.4190(3) 0.0536(3) 0.094(5) Uani ? . O
O3 0.5355(3) 0.2348(4) -0.0688(3) 0.095(4) Uani ? . O
O4 0.7048(3) 0.1633(4) 0.1633(3) 0.089(4) Uani ? . O
O5 0.7160(4) 0.0134(4) -0.0527(4) 0.106(5) Uani ? . O
O6 0.8724(4) 0.1341(4) 0.2931(3) 0.102(5) Uani ? . O
O7 0.9247(4) -0.0514(4) 0.1338(4) 0.110(5) Uani ? . O
O8 1.1125(3) 0.0527(4) 0.3539(3) 0.092(4) Uani ? . O
O9 1.1269(3) 0.1350(4) 0.1222(4) 0.093(5) Uani ? . O
O10 1.0399(4) 0.3375(4) 0.2604(3) 0.097(5) Uani ? . O
N 0.7575(3) 0.6958(3) 0.0340(3) 0.053(4) Uani ? . N
C11 0.6768(4) 0.6419(4) 0.0194(4) 0.058(5) Uani ? . C
C12 0.6007(5) 0.6719(5) -0.0510(5) 0.067(5) Uani ? . C
C13 0.5264(5) 0.6108(6) -0.0548(5) 0.086(7) Uani ? . C
C14 0.4503(6) 0.6326(8) -0.1297(7) 0.130(9) Uani ? . C
C15 0.7481(5) 0.7974(4) 0.0585(4) 0.064(5) Uani ? . C
C16 0.7257(5) 0.8097(5) 0.1364(5) 0.077(6) Uani ? . C
C17 0.7219(6) 0.9093(5) 0.1590(5) 0.090(7) Uani ? . C
C18 0.6938(7) 0.9243(7) 0.2316(6) 0.119(9) Uani ? . C
C19 0.7779(4) 0.7007(5) -0.0452(4) 0.054(4) Uani ? . C
C20 0.7860(4) 0.6082(5) -0.0834(4) 0.063(5) Uani ? . C
C21 0.7905(5) 0.6209(6) -0.1690(5) 0.080(6) Uani ? . C
C22 0.7991(6) 0.5317(7) -0.2109(6) 0.110(8) Uani ? . C
C23 0.8255(5) 0.6459(5) 0.1034(4) 0.062(5) Uani ? . C
C24 0.9110(5) 0.6896(5) 0.1321(5) 0.075(6) Uani ? . C
C25 0.9719(6) 0.6324(6) 0.2013(5) 0.101(7) Uani ? . C
C26 1.0564(6) 0.6735(8) 0.2359(6) 0.127(8) Uani ? . C
C27 0.481(3) 0.970(3) 0.019(5) 0.36(6) Uani ? . C
Cl1 0.4879(3) 1.0570(4) 0.0626(3) 0.229(5) Uani ? . Cl
H11a 0.664 0.642 0.070 0.0720 Uiso ? . H
H11b 0.687 0.576 0.009 0.0720 Uiso ? . H
H12a 0.588 0.736 -0.043 0.0748 Uiso ? . H
H12b 0.610 0.667 -0.103 0.0748 Uiso ? . H
H13a 0.515 0.618 -0.002 0.0963 Uiso ? . H
H13b 0.541 0.545 -0.055 0.0963 Uiso ? . H
H14a 0.403 0.596 -0.131 0.1278 Uiso ? . H
H14b 0.435 0.698 -0.126 0.1278 Uiso ? . H
H14c 0.462 0.625 -0.179 0.1278 Uiso ? . H
H15a 0.707 0.829 0.012 0.0790 Uiso ? . H
H15b 0.800 0.831 0.067 0.0790 Uiso ? . H
H16a 0.764 0.777 0.182 0.0969 Uiso ? . H
H16b 0.670 0.782 0.126 0.0969 Uiso ? . H
H17a 0.777 0.936 0.171 0.1020 Uiso ? . H
H17b 0.686 0.943 0.110 0.1020 Uiso ? . H
H18a 0.691 0.989 0.246 0.1294 Uiso ? . H
H18b 0.637 0.899 0.220 0.1294 Uiso ? . H
H18c 0.728 0.892 0.281 0.1294 Uiso ? . H
H19a 0.829 0.735 -0.035 0.0700 Uiso ? . H
H19b 0.735 0.735 -0.087 0.0700 Uiso ? . H
H20a 0.836 0.575 -0.048 0.0743 Uiso ? . H
H20b 0.740 0.567 -0.086 0.0743 Uiso ? . H
H21a 0.837 0.662 -0.166 0.0907 Uiso ? . H
H21b 0.740 0.652 -0.204 0.0907 Uiso ? . H
H22a 0.802 0.543 -0.264 0.1176 Uiso ? . H
H22b 0.850 0.501 -0.177 0.1176 Uiso ? . H
H22c 0.753 0.492 -0.215 0.1176 Uiso ? . H
H23a 0.832 0.582 0.085 0.0704 Uiso ? . H
H23b 0.809 0.639 0.151 0.0704 Uiso ? . H
H24a 0.931 0.696 0.086 0.0788 Uiso ? . H
H24b 0.909 0.752 0.153 0.0788 Uiso ? . H
H25a 0.977 0.569 0.179 0.1013 Uiso ? . H
H25b 0.951 0.622 0.246 0.1013 Uiso ? . H
H26a 1.095 0.636 0.277 0.1161 Uiso ? . H
H26b 1.080 0.681 0.190 0.1161 Uiso ? . H
H26c 1.054 0.734 0.257 0.1161 Uiso ? . H
H27 0.556 1.000 0.045 0.2764 Uiso ? . H

loop_
_atom_type_symbol
_atom_type_description
_atom_type_scat_dispersion_real
_atom_type_scat_dispersion_imag
_atom_type_scat_source
C ? 0.002 0.002 'International Tables Vol. IV Table 2.2B'
H ? 0.000 0.000 'International Tables Vol. IV Table 2.2B'
N ? 0.004 0.003 'International Tables Vol. IV Table 2.2B'
O ? 0.008 0.006 'International Tables Vol. IV Table 2.2B'
Cr ? 0.284 0.624 'International Tables Vol. IV Table 2.2B'
Sb ? -0.816 1.546 'International Tables Vol. IV Table 2.2B'
I ? -0.726 1.812 'International Tables Vol. IV Table 2.2B'
Br ? -0.374 2.456 'International Tables Vol. IV Table 2.2B'
Cl ? 0.132 0.159 'International Tables Vol. IV Table 2.2B'
